data_7051388
_journal_name_full 'New Journal of Chemistry'
_journal_paper_doi 10.1039/a807745b
_journal_year 1999
_chemical_formula_sum 'C29 H62.5 Cl4 Mg2.8 Ni1.2 O12.5'
_chemical_formula_weight 891.61
_space_group_IT_number 2
_symmetry_cell_setting triclinic
_symmetry_space_group_name_Hall '-P 1'
_symmetry_space_group_name_H-M 'P -1'
_cell_angle_alpha 87.02(3)
_cell_angle_beta 78.00(3)
_cell_angle_gamma 60.87(3)
_cell_formula_units_Z 2
_cell_length_a 12.079(3)
_cell_length_b 12.150(3)
_cell_length_c 17.641(4)
_cell_measurement_temperature 298(2)
_cell_volume 2208.4(9)
_diffrn_ambient_temperature 298(2)
_exptl_crystal_density_diffrn 1.341
_refine_ls_R_factor_obs 0.0416
_refine_ls_wR_factor_obs 0.1129
_cod_original_formula_sum 'C29 H62.50 Cl4 Mg2.80 Ni1.20 O12.50'
_cod_database_code 7051388

loop_
_symmetry_equiv_pos_as_xyz
'x, y, z'
'-x, -y, -z'

loop_
_atom_site_aniso_label
_atom_site_aniso_U_11
_atom_site_aniso_U_22
_atom_site_aniso_U_33
_atom_site_aniso_U_23
_atom_site_aniso_U_13
_atom_site_aniso_U_12
Ni(1) 0.0415(7) 0.0458(7) 0.0397(6) 0.0044(5) -0.0077(5) -0.0111(5)
Ni(2) 0.0499(8) 0.0507(7) 0.0468(6) 0.0085(5) -0.0129(5) -0.0181(6)
Ni(3) 0.0395(6) 0.0385(6) 0.0329(5) 0.0004(4) -0.0062(4) -0.0157(5)
Ni(4) 0.0451(7) 0.0455(7) 0.0456(6) -0.0019(5) -0.0120(5) -0.0169(6)
Mg(1) 0.0415(7) 0.0458(7) 0.0397(6) 0.0044(5) -0.0077(5) -0.0111(5)
Mg(2) 0.0499(8) 0.0507(7) 0.0468(6) 0.0085(5) -0.0129(5) -0.0181(6)
Mg(3) 0.0395(6) 0.0385(6) 0.0329(5) 0.0004(4) -0.0062(4) -0.0157(5)
Mg(4) 0.0451(7) 0.0455(7) 0.0456(6) -0.0019(5) -0.0120(5) -0.0169(6)
Cl(1) 0.0514(9) 0.0685(9) 0.0643(8) 0.0092(7) -0.0210(7) -0.0157(7)
Cl(2) 0.0804(11) 0.0784(10) 0.0636(9) 0.0207(8) -0.0342(8) -0.0278(9)
Cl(3) 0.0745(10) 0.0542(8) 0.0598(8) -0.0094(6) -0.0077(7) -0.0200(7)
Cl(4) 0.0844(12) 0.0596(9) 0.0912(11) -0.0135(8) -0.0254(9) -0.0303(9)
O(10) 0.044(2) 0.072(2) 0.047(2) 0.007(2) -0.003(2) -0.012(2)
O(11) 0.045(2) 0.047(2) 0.033(2) 0.0001(14) -0.0065(14) -0.013(2)
O(20) 0.066(3) 0.066(2) 0.051(2) 0.019(2) -0.017(2) -0.037(2)
O(21) 0.043(2) 0.046(2) 0.040(2) 0.0061(14) -0.0101(14) -0.023(2)
O(30) 0.058(2) 0.056(2) 0.042(2) 0.003(2) 0.000(2) -0.026(2)
O(31) 0.045(2) 0.042(2) 0.038(2) 0.0050(14) -0.0078(14) -0.016(2)
O(40) 0.052(2) 0.057(2) 0.070(2) 0.004(2) -0.013(2) -0.026(2)
O(41) 0.034(2) 0.042(2) 0.045(2) -0.0001(14) -0.0082(14) -0.011(2)
O(51) 0.078(3) 0.080(3) 0.065(2) 0.008(2) -0.037(2) -0.036(3)
O(61) 0.059(3) 0.072(3) 0.046(2) -0.002(2) -0.017(2) -0.028(2)
O(71) 0.063(3) 0.046(2) 0.077(3) 0.001(2) -0.015(2) -0.011(2)
O(81) 0.072(3) 0.040(2) 0.071(3) 0.007(2) -0.011(2) -0.017(2)
C(11) 0.060(4) 0.069(4) 0.039(3) 0.005(3) -0.002(3) -0.011(3)
C(12) 0.079(5) 0.096(5) 0.053(4) -0.003(3) 0.007(3) -0.009(4)
C(13) 0.063(6) 0.362(19) 0.123(8) -0.137(10) -0.010(5) 0.015(8)
C(14) 0.047(4) 0.136(7) 0.075(5) -0.011(4) 0.004(3) -0.020(4)
C(15) 0.064(4) 0.065(4) 0.037(3) -0.002(2) -0.011(3) -0.019(3)
C(21) 0.048(3) 0.074(4) 0.064(3) 0.021(3) -0.013(3) -0.035(3)
C(22) 0.089(5) 0.101(5) 0.085(4) 0.034(4) -0.029(4) -0.066(4)
C(23) 0.220(11) 0.115(7) 0.133(7) 0.058(6) -0.094(8) -0.123(8)
C(24) 0.163(8) 0.126(6) 0.085(5) 0.064(5) -0.060(5) -0.108(6)
C(25) 0.063(4) 0.060(3) 0.051(3) 0.014(3) -0.021(3) -0.032(3)
C(31) 0.066(4) 0.053(3) 0.048(3) 0.012(2) -0.013(3) -0.030(3)
C(32) 0.099(5) 0.104(5) 0.037(3) -0.006(3) 0.012(3) -0.050(4)
C(33) 0.311(16) 0.105(7) 0.051(4) 0.018(5) -0.001(7) -0.064(9)
C(34) 0.086(5) 0.083(5) 0.060(4) 0.028(3) -0.002(3) -0.030(4)
C(35) 0.052(3) 0.041(3) 0.047(3) 0.012(2) -0.013(2) -0.018(3)
C(41) 0.046(3) 0.058(3) 0.057(3) -0.004(3) -0.008(3) -0.019(3)
C(42) 0.046(4) 0.094(5) 0.090(5) -0.002(4) -0.018(3) -0.026(4)
C(43) 0.070(5) 0.088(5) 0.126(6) -0.002(4) -0.020(4) -0.053(5)
C(44) 0.068(7) 0.117(8) 0.532(28) -0.093(12) -0.067(11) -0.034(6)
C(45) 0.040(3) 0.048(3) 0.052(3) -0.006(2) -0.007(2) -0.012(3)
C(51) 0.144(8) 0.121(7) 0.100(6) 0.012(5) -0.073(6) -0.065(6)
C(52) 0.191(12) 0.197(12) 0.204(12) 0.012(10) -0.150(11) -0.066(10)
C(61) 0.165(29) 0.075(13) 0.051(12) 0.010(9) -0.053(11) -0.082(18)
C(611) 0.071(17) 0.171(34) 0.180(35) -0.061(24) -0.070(16) -0.019(18)
C(62) 0.341(19) 0.137(9) 0.188(12) -0.006(8) -0.193(13) -0.068(11)
C(71) 0.161(10) 0.074(6) 0.256(14) -0.052(7) -0.112(10) 0.020(7)
C(72) 0.139(10) 0.087(7) 0.344(19) -0.022(10) -0.043(11) -0.032(7)
C(81) 0.146(18) 0.054(8) 0.122(10) -0.006(7) -0.030(9) -0.022(8)
C(82) 0.161(12) 0.061(7) 0.421(24) 0.026(10) 0.017(13) 0.012(8)

loop_
_atom_site_label
_atom_site_type_symbol
_atom_site_fract_x
_atom_site_fract_y
_atom_site_fract_z
_atom_site_U_iso_or_equiv
_atom_site_thermal_displace_type
_atom_site_occupancy
_atom_site_calc_flag
_atom_site_refinement_flags
_atom_site_disorder_group
Ni(1) Ni -0.04995(11) 0.32597(10) 0.26506(6) 0.0470(3) Uani 0.30 d P .
Ni(2) Ni 0.17056(11) 0.05138(11) 0.30248(6) 0.0517(3) Uani 0.30 d P .
Ni(3) Ni 0.17937(10) 0.14758(9) 0.13548(5) 0.0386(3) Uani 0.30 d P .
Ni(4) Ni 0.22647(11) 0.27661(10) 0.27183(6) 0.0470(3) Uani 0.30 d P .
Mg(1) Mg -0.04995(11) 0.32597(10) 0.26506(6) 0.0470(3) Uani 0.70 d P .
Mg(2) Mg 0.17056(11) 0.05138(11) 0.30248(6) 0.0517(3) Uani 0.70 d P .
Mg(3) Mg 0.17937(10) 0.14758(9) 0.13548(5) 0.0386(3) Uani 0.70 d P .
Mg(4) Mg 0.22647(11) 0.27661(10) 0.27183(6) 0.0470(3) Uani 0.70 d P .
Cl(1) Cl -0.21354(14) 0.38938(14) 0.19001(8) 0.0660(4) Uani 1 d . .
Cl(2) Cl 0.2749(2) -0.0224(2) 0.41119(9) 0.0763(5) Uani 1 d . .
Cl(3) Cl 0.29717(15) -0.06021(13) 0.07122(8) 0.0683(4) Uani 1 d . .
Cl(4) Cl 0.1568(2) 0.49237(14) 0.30856(10) 0.0786(5) Uani 1 d . .
O(10) O -0.1710(3) 0.3275(4) 0.3724(2) 0.0624(10) Uani 1 d . .
O(11) O 0.0806(3) 0.2476(3) 0.3376(2) 0.0463(8) Uani 1 d . .
O(20) O 0.0177(4) 0.0083(3) 0.3472(2) 0.0588(9) Uani 1 d . .
O(21) O 0.0486(3) 0.1312(3) 0.2244(2) 0.0426(8) Uani 1 d . .
O(30) O 0.2689(3) 0.2282(3) 0.0550(2) 0.0543(9) Uani 1 d . .
O(31) O 0.1062(3) 0.3235(3) 0.1885(2) 0.0441(8) Uani 1 d . .
O(40) O 0.4063(3) 0.2395(3) 0.2016(2) 0.0600(10) Uani 1 d . .
O(41) O 0.2910(3) 0.0989(3) 0.2237(2) 0.0437(8) Uani 1 d . .
O(51) O 0.3302(4) 0.1984(4) 0.3644(2) 0.0722(11) Uani 1 d D .
O(61) O 0.0292(4) 0.2162(4) 0.0671(2) 0.0593(10) Uani 1 d D .
O(71) O -0.1073(4) 0.5181(3) 0.2987(2) 0.0687(11) Uani 1 d D .
O(81) O 0.2742(4) -0.1320(3) 0.2436(2) 0.0663(10) Uani 1 d D .
C(11) C -0.1044(5) 0.2888(6) 0.4377(3) 0.067(2) Uani 1 d . .
C(12) C -0.2055(7) 0.3752(7) 0.5062(3) 0.094(2) Uani 1 d . .
C(13) C -0.3224(8) 0.4369(14) 0.4822(6) 0.230(8) Uani 1 d . .
C(14) C -0.3088(6) 0.4023(8) 0.4011(4) 0.099(2) Uani 1 d . .
C(15) C 0.0182(5) 0.2967(5) 0.4154(3) 0.060(2) Uani 1 d . .
C(21) C -0.0766(5) 0.0416(6) 0.2973(3) 0.0602(15) Uani 1 d . .
C(22) C -0.1075(7) -0.0660(7) 0.3028(4) 0.083(2) Uani 1 d . .
C(23) C -0.0607(11) -0.1349(8) 0.3704(5) 0.130(4) Uani 1 d . .
C(24) C 0.0066(9) -0.0806(8) 0.4007(4) 0.105(3) Uani 1 d . .
C(25) C -0.0144(5) 0.0613(5) 0.2180(3) 0.0560(14) Uani 1 d . .
C(31) C 0.2251(5) 0.3612(5) 0.0713(3) 0.0553(14) Uani 1 d . .
C(32) C 0.3271(7) 0.1949(7) -0.0269(3) 0.084(2) Uani 1 d . .
C(33) C 0.3045(13) 0.3100(8) -0.0630(4) 0.179(6) Uani 1 d . .
C(34) C 0.2180(7) 0.4191(6) -0.0077(3) 0.084(2) Uani 1 d . .
C(35) C 0.0984(5) 0.4139(4) 0.1313(3) 0.0488(13) Uani 1 d . .
C(41) C 0.4831(5) 0.1127(5) 0.1644(3) 0.0567(14) Uani 1 d . .
C(42) C 0.6224(6) 0.0748(7) 0.1671(4) 0.079(2) Uani 1 d . .
C(43) C 0.4895(7) 0.2913(7) 0.2056(5) 0.089(2) Uani 1 d . .
C(44) C 0.6200(9) 0.1856(10) 0.1879(10) 0.239(9) Uani 1 d . .
C(45) C 0.4294(5) 0.0312(5) 0.2070(3) 0.0506(13) Uani 1 d . .
C(51) C 0.3577(9) 0.2497(8) 0.4229(5) 0.114(3) Uani 1 d . .
C(52) C 0.4745(11) 0.1716(11) 0.4481(7) 0.192(6) Uani 1 d . .
C(61) C -0.0043(37) 0.1482(25) 0.0143(12) 0.082(9) Uani 0.49(9) d P 1
C(611) C 0.0133(35) 0.1660(48) 0.0116(22) 0.147(19) Uani 0.51(9) d P 2
C(62) C -0.0443(14) 0.2130(10) -0.0488(7) 0.220(7) Uani 1 d . .
C(71) C -0.1960(11) 0.6372(9) 0.2757(7) 0.184(6) Uani 1 d . .
C(72) C -0.2804(11) 0.7322(10) 0.3201(9) 0.200(6) Uani 1 d . .
C(81) C 0.3882(21) -0.2488(11) 0.2598(8) 0.118(8) Uani 0.65(2) d P 3
C(811) C 0.2951(27) -0.2567(19) 0.2615(12) 0.077(8) Uiso 0.35(2) d P 4
C(82) C 0.4087(13) -0.3522(10) 0.2510(10) 0.256(9) Uani 1 d . .
O(1E) O 0.5406(31) 0.3391(31) 0.0133(22) 0.381(19) Uiso 0.50 d PD .
C(1E) C 0.5406(29) 0.4569(28) 0.0106(22) 0.203(13) Uiso 0.50 d PD .
C(2E) C 0.4186(39) 0.5815(33) 0.0416(24) 0.321(26) Uiso 0.50 d PD .
H(11) H -0.0826 0.2013 0.4480 0.080 Uiso 1 calc R .
H(12) H -0.2118 0.3261 0.5505 0.113 Uiso 1 calc R .
H(121) H -0.1821 0.4356 0.5211 0.113 Uiso 1 calc R .
H(13) H -0.3565 0.5273 0.4882 0.276 Uiso 1 calc R .
H(131) H -0.3840 0.4163 0.5151 0.276 Uiso 1 calc R .
H(14) H -0.3521 0.3537 0.3977 0.119 Uiso 1 calc R .
H(141) H -0.3452 0.4769 0.3717 0.119 Uiso 1 calc R .
H(15) H -0.0016 0.3840 0.4200 0.072 Uiso 1 calc R .
H(151) H 0.0757 0.2489 0.4501 0.072 Uiso 1 calc R .
H(21) H -0.1554 0.1202 0.3182 0.072 Uiso 1 calc R .
H(22) H -0.2002 -0.0335 0.3097 0.099 Uiso 1 calc R .
H(221) H -0.0641 -0.1211 0.2560 0.099 Uiso 1 calc R .
H(23) H -0.1332 -0.1279 0.4100 0.157 Uiso 1 calc R .
H(231) H -0.0022 -0.2235 0.3553 0.157 Uiso 1 calc R .
H(24) H -0.0417 -0.0386 0.4514 0.126 Uiso 1 calc R .
H(241) H 0.0920 -0.1464 0.4059 0.126 Uiso 1 calc R .
H(25) H 0.0478 -0.0199 0.1912 0.067 Uiso 1 calc R .
H(251) H -0.0803 0.1061 0.1876 0.067 Uiso 1 calc R .
H(31) H 0.2899 0.3686 0.0928 0.066 Uiso 1 calc R .
H(32) H 0.4193 0.1370 -0.0339 0.101 Uiso 1 calc R .
H(321) H 0.2878 0.1549 -0.0493 0.101 Uiso 1 calc R .
H(33) H 0.2656 0.3173 -0.1072 0.214 Uiso 1 calc R .
H(331) H 0.3863 0.3091 -0.0818 0.214 Uiso 1 calc R .
H(34) H 0.1301 0.4598 -0.0162 0.101 Uiso 1 calc R .
H(341) H 0.2482 0.4805 -0.0119 0.101 Uiso 1 calc R .
H(35) H 0.0815 0.4915 0.1562 0.059 Uiso 1 calc R .
H(351) H 0.0275 0.4330 0.1060 0.059 Uiso 1 calc R .
H(41) H 0.4747 0.1159 0.1101 0.068 Uiso 1 calc R .
H(42) H 0.6530 0.0123 0.2052 0.095 Uiso 1 calc R .
H(421) H 0.6791 0.0397 0.1168 0.095 Uiso 1 calc R .
H(43) H 0.4704 0.3291 0.2570 0.106 Uiso 1 calc R .
H(431) H 0.4787 0.3551 0.1680 0.106 Uiso 1 calc R .
H(44) H 0.6717 0.2057 0.1457 0.287 Uiso 1 calc R .
H(441) H 0.6586 0.1720 0.2330 0.287 Uiso 1 calc R .
H(45) H 0.4601 -0.0450 0.1753 0.061 Uiso 1 calc R .
H(451) H 0.4600 0.0067 0.2551 0.061 Uiso 1 calc R .
H(51) H 0.2866 0.2749 0.4677 0.136 Uiso 1 calc R .
H(511) H 0.3593 0.3256 0.4045 0.136 Uiso 1 calc R .
H(52A) H 0.4825 0.2166 0.4879 0.230 Uiso 1 calc R .
H(52B) H 0.5465 0.1480 0.4050 0.230 Uiso 1 calc R .
H(52C) H 0.4736 0.0971 0.4684 0.230 Uiso 1 calc R .
H(61) H 0.0712 0.0669 -0.0033 0.099 Uiso 0.49(9) calc PR 1
H(611) H -0.0723 0.1329 0.0436 0.099 Uiso 0.49(9) calc PR 1
H(61C) H -0.0290 0.1197 0.0375 0.177 Uiso 0.51(9) calc PR 2
H(61D) H 0.1004 0.1021 -0.0122 0.177 Uiso 0.51(9) calc PR 2
H(62A) H -0.0640 0.1651 -0.0800 0.264 Uiso 1 calc R 1
H(62B) H 0.0232 0.2269 -0.0789 0.264 Uiso 1 calc R 1
H(62C) H -0.1205 0.2928 -0.0319 0.264 Uiso 1 calc R 1
H(71) H -0.1434 0.6661 0.2406 0.220 Uiso 1 calc R .
H(711) H -0.2433 0.6196 0.2442 0.220 Uiso 1 calc R .
H(72A) H -0.3275 0.8003 0.2896 0.240 Uiso 1 calc R .
H(72B) H -0.2384 0.7576 0.3504 0.240 Uiso 1 calc R .
H(72C) H -0.3393 0.7106 0.3541 0.240 Uiso 1 calc R .
H(81) H 0.4637 -0.2462 0.2296 0.142 Uiso 0.65(2) calc PR 3
H(811) H 0.3891 -0.2386 0.3138 0.142 Uiso 0.65(2) calc PR 3
H(81B) H 0.2553 -0.2523 0.3158 0.092 Uiso 0.35(2) calc PR 4
H(81C) H 0.2464 -0.2753 0.2318 0.092 Uiso 0.35(2) calc PR 4
H(82A) H 0.4888 -0.4099 0.2658 0.307 Uiso 1 calc R 3
H(82B) H 0.4148 -0.3697 0.1973 0.307 Uiso 1 calc R 3
H(82C) H 0.3394 -0.3620 0.2825 0.307 Uiso 1 calc R 3
H(1E1) H 0.5706 0.4671 -0.0434 0.244 Uiso 0.50 calc PR .
H(1E2) H 0.6061 0.4480 0.0380 0.244 Uiso 0.50 calc PR .
H(2E1) H 0.4384 0.6493 0.0345 0.385 Uiso 0.50 calc PR .
H(2E2) H 0.3882 0.5770 0.0959 0.385 Uiso 0.50 calc PR .
H(2E3) H 0.3525 0.5963 0.0139 0.385 Uiso 0.50 calc PR .
H(51O) H 0.3157(56) 0.1307(38) 0.3868(31) 0.083(21) Uiso 1 d D .
H(61O) H -0.0504(41) 0.2792(57) 0.0998(38) 0.143(32) Uiso 1 d D .
H(71O) H -0.0277(39) 0.5117(72) 0.3075(44) 0.131(31) Uiso 1 d D .
H(81O) H 0.2960(68) -0.1245(67) 0.1882(8) 0.116(26) Uiso 1 d D .

loop_
_geom_bond_atom_site_label_1
_geom_bond_atom_site_label_2
_geom_bond_distance
_geom_bond_site_symmetry_2
_geom_bond_publ_flag
Ni(1) O(31) 2.067(3) . ?
Ni(1) O(11) 2.069(3) . ?
Ni(1) O(10) 2.133(4) . ?
Ni(1) O(21) 2.147(3) . ?
Ni(1) O(71) 2.163(4) . ?
Ni(1) Cl(1) 2.398(2) . ?
Ni(1) Mg(3) 3.104(2) . ?
Ni(1) Mg(4) 3.119(2) . ?
Ni(1) Mg(2) 3.242(2) . ?
Ni(2) O(41) 2.067(3) . ?
Ni(2) O(21) 2.079(3) . ?
Ni(2) O(81) 2.144(4) . ?
Ni(2) O(20) 2.145(4) . ?
Ni(2) O(11) 2.145(3) . ?
Ni(2) Cl(2) 2.408(2) . ?
Ni(2) Mg(3) 3.113(2) . ?
Ni(2) Mg(4) 3.119(2) . ?
Ni(2) Mg(1) 3.242(2) . ?
Ni(3) O(21) 2.059(3) . ?
Ni(3) O(31) 2.062(3) . ?
Ni(3) O(30) 2.096(3) . ?
Ni(3) O(41) 2.142(3) . ?
Ni(3) O(61) 2.184(4) . ?
Ni(3) Cl(3) 2.411(2) . ?
Ni(3) Mg(1) 3.104(2) . ?
Ni(3) Mg(2) 3.113(2) . ?
Ni(3) Mg(4) 3.224(2) . ?
Ni(4) O(41) 2.066(3) . ?
Ni(4) O(11) 2.071(3) . ?
Ni(4) O(40) 2.107(4) . ?
Ni(4) O(31) 2.143(3) . ?
Ni(4) O(51) 2.162(4) . ?
Ni(4) Cl(4) 2.409(2) . ?
Ni(4) Mg(2) 3.119(2) . ?
Ni(4) Mg(1) 3.119(2) . ?
Ni(4) Mg(3) 3.224(2) . ?
Mg(1) O(31) 2.067(3) . ?
Mg(1) O(11) 2.069(3) . ?
Mg(1) O(10) 2.133(4) . ?
Mg(1) O(21) 2.147(3) . ?
Mg(1) O(71) 2.163(4) . ?
Mg(1) Cl(1) 2.398(2) . ?
Mg(1) Mg(3) 3.104(2) . ?
Mg(1) Mg(4) 3.119(2) . ?
Mg(1) Mg(2) 3.242(2) . ?
Mg(2) O(41) 2.067(3) . ?
Mg(2) O(21) 2.079(3) . ?
Mg(2) O(81) 2.144(4) . ?
Mg(2) O(20) 2.145(4) . ?
Mg(2) O(11) 2.145(3) . ?
Mg(2) Cl(2) 2.408(2) . ?
Mg(2) Mg(3) 3.113(2) . ?
Mg(2) Mg(4) 3.119(2) . ?
Mg(3) O(21) 2.059(3) . ?
Mg(3) O(31) 2.062(3) . ?
Mg(3) O(30) 2.096(3) . ?
Mg(3) O(41) 2.142(3) . ?
Mg(3) O(61) 2.184(4) . ?
Mg(3) Cl(3) 2.411(2) . ?
Mg(3) Mg(4) 3.224(2) . ?
Mg(4) O(41) 2.066(3) . ?
Mg(4) O(11) 2.071(3) . ?
Mg(4) O(40) 2.107(4) . ?
Mg(4) O(31) 2.143(3) . ?
Mg(4) O(51) 2.162(4) . ?
Mg(4) Cl(4) 2.409(2) . ?
O(10) C(14) 1.442(7) . ?
O(10) C(11) 1.468(6) . ?
O(11) C(15) 1.422(6) . ?
O(20) C(24) 1.434(6) . ?
O(20) C(21) 1.472(6) . ?
O(21) C(25) 1.410(6) . ?
O(30) C(32) 1.450(6) . ?
O(30) C(31) 1.458(6) . ?
O(31) C(35) 1.434(5) . ?
O(40) C(43) 1.436(7) . ?
O(40) C(41) 1.459(6) . ?
O(41) C(45) 1.429(6) . ?
O(51) C(51) 1.405(8) . ?
O(61) C(611) 1.27(4) . ?
O(61) C(61) 1.51(3) . ?
O(71) C(71) 1.420(10) . ?
O(81) C(811) 1.44(2) . ?
O(81) C(81) 1.49(2) . ?
C(11) C(15) 1.501(8) . ?
C(11) C(12) 1.524(7) . ?
C(12) C(13) 1.386(10) . ?
C(13) C(14) 1.466(10) . ?
C(21) C(25) 1.512(7) . ?
C(21) C(22) 1.517(8) . ?
C(22) C(23) 1.469(9) . ?
C(23) C(24) 1.457(9) . ?
C(31) C(35) 1.522(7) . ?
C(31) C(34) 1.527(7) . ?
C(32) C(33) 1.430(10) . ?
C(33) C(34) 1.471(10) . ?
C(41) C(45) 1.521(7) . ?
C(41) C(42) 1.524(8) . ?
C(42) C(44) 1.400(11) . ?
C(43) C(44) 1.448(11) . ?
C(51) C(52) 1.414(11) . ?
C(61) C(62) 1.36(2) . ?
C(611) C(62) 1.34(3) . ?
C(71) C(72) 1.266(13) . ?
C(81) C(82) 1.17(2) . ?
C(811) C(82) 1.28(2) . ?
O(1E) C(1E) 1.4300(11) . ?
C(1E) C(2E) 1.5300(13) . ?

loop_
_geom_hbond_atom_site_label_D
_geom_hbond_atom_site_label_H
_geom_hbond_atom_site_label_A
_geom_hbond_distance_DA
_geom_hbond_distance_DH
_geom_hbond_angle_DHA
_geom_hbond_site_symmetry_A
O(51) H(51O) Cl(2) 3.100(5) 2.16(2) 167(6) 1_555
O(61) H(61O) Cl(1) 3.090(4) 2.15(2) 167(7) 1_555
O(71) H(71O) Cl(4) 3.092(5) 2.14(2) 171(7) 1_555
O(81) H(81O) Cl(3) 3.113(4) 2.17(2) 164(7) 1_555
